data_2227367
loop_
_publ_author_name
'Tan, Xiaosong'
'Peng, Hao'
'He, Hongwu'

_publ_section_title
;
 (Dimethoxyphosphoryl)(furan-2-yl)methyl 2-(2,4-dichlorophenoxy)acetate
;
_journal_coeditor_code CV2778
_journal_issue 11
_journal_name_full 'Acta Crystallographica Section E'
_journal_page_first o2962
_journal_paper_doi 10.1107/S1600536810042820
_journal_volume 66
_journal_year 2010
_chemical_formula_iupac 'C15 H15 Cl2 O7 P'
_chemical_formula_moiety 'C15 H15 Cl2 O7 P'
_chemical_formula_sum 'C15 H15 Cl2 O7 P'
_chemical_formula_weight 409.14
_chemical_name_common
;
<i>O</i>,<i>O</i>-Dimethyl
{[(2,4-dichlorophenoxy)acetoxy](furan-2-yl)methyl}phosphonate
;
_chemical_name_systematic
;
(Dimethoxyphosphoryl)(furan-2-yl)methyl 2-(2,4-dichlorophenoxy)acetate
;
_space_group_IT_number 14
_symmetry_cell_setting monoclinic
_symmetry_space_group_name_Hall '-P 2ybc'
_symmetry_space_group_name_H-M 'P 1 21/c 1'
_atom_sites_solution_hydrogens geom
_atom_sites_solution_primary direct
_atom_sites_solution_secondary difmap
_audit_creation_method SHELXL-97
_cell_angle_alpha 90.00
_cell_angle_beta 98.4750(10)
_cell_angle_gamma 90.00
_cell_formula_units_Z 4
_cell_length_a 8.5380(7)
_cell_length_b 17.3111(14)
_cell_length_c 12.4003(10)
_cell_measurement_reflns_used 4066
_cell_measurement_temperature 292(2)
_cell_measurement_theta_max 28.16
_cell_measurement_theta_min 2.35
_cell_volume 1812.8(3)
_computing_cell_refinement 'SAINT (Bruker, 2001)'
_computing_data_collection 'SMART (Bruker, 2001)'
_computing_data_reduction 'SAINT (Bruker, 2001)'
_computing_molecular_graphics 'SHELXTL (Sheldrick, 2008)'
_computing_publication_material 'SHELXTL (Sheldrick, 2008)'
_computing_structure_refinement 'SHELXL97 (Sheldrick, 2008)'
_computing_structure_solution 'SHELXS97 (Sheldrick, 2008)'
_diffrn_ambient_temperature 292(2)
_diffrn_measured_fraction_theta_full 0.995
_diffrn_measured_fraction_theta_max 0.995
_diffrn_measurement_device_type 'Bruker SMART APEX CCD area-detector'
_diffrn_measurement_method 'phi and omega scans'
_diffrn_radiation_monochromator graphite
_diffrn_radiation_source 'fine-focus sealed tube'
_diffrn_radiation_type MoK\a
_diffrn_radiation_wavelength 0.71073
_diffrn_reflns_av_R_equivalents 0.0479
_diffrn_reflns_av_sigmaI/netI 0.0423
_diffrn_reflns_limit_h_max 11
_diffrn_reflns_limit_h_min -11
_diffrn_reflns_limit_k_max 19
_diffrn_reflns_limit_k_min -22
_diffrn_reflns_limit_l_max 15
_diffrn_reflns_limit_l_min -15
_diffrn_reflns_number 12335
_diffrn_reflns_theta_full 27.50
_diffrn_reflns_theta_max 27.50
_diffrn_reflns_theta_min 2.03
_exptl_absorpt_coefficient_mu 0.480
_exptl_absorpt_correction_type none
_exptl_crystal_colour colourless
_exptl_crystal_density_diffrn 1.499
_exptl_crystal_density_method 'not measured'
_exptl_crystal_description block
_exptl_crystal_F_000 840
_exptl_crystal_size_max 0.30
_exptl_crystal_size_mid 0.20
_exptl_crystal_size_min 0.20
_refine_diff_density_max 0.359
_refine_diff_density_min -0.313
_refine_ls_extinction_method none
_refine_ls_goodness_of_fit_ref 1.054
_refine_ls_hydrogen_treatment constr
_refine_ls_matrix_type full
_refine_ls_number_parameters 228
_refine_ls_number_reflns 4135
_refine_ls_number_restraints 0
_refine_ls_restrained_S_all 1.054
_refine_ls_R_factor_all 0.0653
_refine_ls_R_factor_gt 0.0493
_refine_ls_shift/su_max 0.001
_refine_ls_shift/su_mean 0.000
_refine_ls_structure_factor_coef Fsqd
_refine_ls_weighting_details 'calc w=1/[\s^2^(Fo^2^)+(0.0672P)^2^+0.2806P] where P=(Fo^2^+2Fc^2^)/3'
_refine_ls_weighting_scheme calc
_refine_ls_wR_factor_gt 0.1238
_refine_ls_wR_factor_ref 0.1328
_reflns_number_gt 3158
_reflns_number_total 4135
_reflns_threshold_expression I>2sigma(I)
_cod_data_source_file cv2778.cif
_cod_data_source_block I
_cod_original_sg_symbol_H-M 'P 21/c'
_cod_database_code 2227367
_cod_database_fobs_code 2227367

loop_
_symmetry_equiv_pos_as_xyz
'x, y, z'
'-x, y+1/2, -z+1/2'
'-x, -y, -z'
'x, -y-1/2, z-1/2'

loop_
_atom_site_type_symbol
_atom_site_label
_atom_site_fract_x
_atom_site_fract_y
_atom_site_fract_z
_atom_site_U_iso_or_equiv
_atom_site_adp_type
_atom_site_calc_flag
_atom_site_refinement_flags
_atom_site_occupancy
_atom_site_disorder_assembly
_atom_site_disorder_group
C C1 0.6128(3) 0.35463(14) 0.10119(19) 0.0489(5) Uani d . 1 . .
C C2 0.4929(3) 0.40648(14) 0.10635(19) 0.0545(6) Uani d . 1 . .
H H2 0.4350 0.4262 0.0429 0.065 Uiso calc R 1 . .
C C3 0.4592(3) 0.42900(14) 0.20734(19) 0.0474(5) Uani d . 1 . .
C C4 0.5448(2) 0.40033(12) 0.30291(17) 0.0377(4) Uani d . 1 . .
C C5 0.6644(2) 0.34767(12) 0.29467(18) 0.0411(5) Uani d . 1 . .
H H5 0.7220 0.3274 0.3578 0.049 Uiso calc R 1 . .
C C6 0.7000(3) 0.32463(13) 0.1940(2) 0.0459(5) Uani d . 1 . .
H H6 0.7812 0.2896 0.1892 0.055 Uiso calc R 1 . .
C C7 0.5786(2) 0.39588(13) 0.49683(17) 0.0412(5) Uani d . 1 . .
H H7A 0.5747 0.3400 0.4922 0.049 Uiso calc R 1 . .
H H7B 0.5227 0.4116 0.5559 0.049 Uiso calc R 1 . .
C C8 0.7491(2) 0.42157(12) 0.52171(16) 0.0361(4) Uani d . 1 . .
C C9 0.9975(2) 0.39109(12) 0.62871(16) 0.0361(4) Uani d . 1 . .
H H9 1.0269 0.4344 0.5849 0.043 Uiso calc R 1 . .
C C10 1.0363(2) 0.41187(12) 0.74493(17) 0.0390(5) Uani d . 1 . .
C C11 1.1050(3) 0.47563(13) 0.78872(19) 0.0449(5) Uani d . 1 . .
H H11 1.1352 0.5186 0.7517 0.054 Uiso calc R 1 . .
C C12 1.1229(3) 0.46505(18) 0.9034(2) 0.0631(7) Uani d . 1 . .
H H12 1.1684 0.4998 0.9560 0.076 Uiso calc R 1 . .
C C13 1.0633(3) 0.39691(18) 0.9214(2) 0.0642(7) Uani d . 1 . .
H H13 1.0593 0.3757 0.9898 0.077 Uiso calc R 1 . .
C C14 1.1220(4) 0.35140(18) 0.3883(2) 0.0681(8) Uani d . 1 . .
H H14A 1.0862 0.4032 0.3976 0.102 Uiso calc R 1 . .
H H14B 1.0867 0.3348 0.3149 0.102 Uiso calc R 1 . .
H H14C 1.2355 0.3499 0.4026 0.102 Uiso calc R 1 . .
C C15 1.3707(3) 0.3126(2) 0.7176(2) 0.0762(9) Uani d . 1 . .
H H15A 1.3491 0.3517 0.7684 0.114 Uiso calc R 1 . .
H H15B 1.4810 0.3138 0.7104 0.114 Uiso calc R 1 . .
H H15C 1.3442 0.2628 0.7438 0.114 Uiso calc R 1 . .
Cl Cl1 0.65651(11) 0.32723(5) -0.02623(6) 0.0777(3) Uani d . 1 . .
Cl Cl2 0.30927(9) 0.49516(5) 0.21544(6) 0.0819(3) Uani d . 1 . .
O O1 0.50190(16) 0.42765(9) 0.39781(12) 0.0444(4) Uani d . 1 . .
O O2 0.80530(19) 0.47377(9) 0.47743(14) 0.0548(4) Uani d . 1 . .
O O3 0.82710(15) 0.37669(8) 0.59892(11) 0.0394(3) Uani d . 1 . .
O O4 1.0077(2) 0.36170(10) 0.82338(14) 0.0610(5) Uani d . 1 . .
O O5 1.0513(2) 0.23366(9) 0.64065(14) 0.0552(4) Uani d . 1 . .
O O6 1.0582(2) 0.30095(10) 0.46306(13) 0.0546(4) Uani d . 1 . .
O O7 1.27695(17) 0.32711(10) 0.61288(14) 0.0510(4) Uani d . 1 . .
P P1 1.09650(6) 0.30439(3) 0.58986(5) 0.04063(17) Uani d . 1 . .

loop_
_atom_site_aniso_label
_atom_site_aniso_U_11
_atom_site_aniso_U_22
_atom_site_aniso_U_33
_atom_site_aniso_U_12
_atom_site_aniso_U_13
_atom_site_aniso_U_23
C1 0.0557(13) 0.0517(14) 0.0399(12) -0.0049(11) 0.0090(10) -0.0065(10)
C2 0.0591(14) 0.0644(16) 0.0368(13) 0.0079(12) -0.0036(11) 0.0024(11)
C3 0.0411(11) 0.0545(13) 0.0442(13) 0.0110(10) -0.0014(10) 0.0008(11)
C4 0.0301(9) 0.0439(11) 0.0377(11) -0.0011(8) 0.0003(8) -0.0009(9)
C5 0.0352(10) 0.0446(12) 0.0415(12) 0.0010(9) -0.0015(9) 0.0027(9)
C6 0.0425(11) 0.0432(12) 0.0522(14) 0.0026(9) 0.0082(10) -0.0050(10)
C7 0.0357(10) 0.0517(13) 0.0356(11) -0.0018(9) 0.0031(8) 0.0030(9)
C8 0.0373(10) 0.0402(11) 0.0301(10) -0.0008(8) 0.0023(8) -0.0016(8)
C9 0.0308(9) 0.0402(11) 0.0362(11) -0.0047(8) 0.0018(8) 0.0062(9)
C10 0.0356(10) 0.0443(12) 0.0369(11) 0.0040(9) 0.0046(9) 0.0037(9)
C11 0.0509(13) 0.0404(12) 0.0436(13) -0.0089(10) 0.0070(10) -0.0034(10)
C12 0.0587(15) 0.0773(19) 0.0502(15) 0.0000(14) -0.0022(12) -0.0206(14)
C13 0.0732(17) 0.084(2) 0.0352(13) 0.0139(16) 0.0064(12) 0.0061(13)
C14 0.0799(19) 0.088(2) 0.0378(14) -0.0214(16) 0.0133(13) 0.0000(13)
C15 0.0442(14) 0.116(3) 0.0642(19) 0.0139(15) -0.0057(13) 0.0160(17)
Cl1 0.1028(6) 0.0855(5) 0.0477(4) 0.0091(4) 0.0213(4) -0.0122(3)
Cl2 0.0755(5) 0.1100(6) 0.0563(4) 0.0552(4) -0.0029(3) 0.0040(4)
O1 0.0355(7) 0.0607(10) 0.0353(8) 0.0096(7) -0.0004(6) -0.0011(7)
O2 0.0500(9) 0.0558(10) 0.0541(10) -0.0142(8) -0.0072(7) 0.0202(8)
O3 0.0322(7) 0.0458(8) 0.0389(8) -0.0049(6) 0.0004(6) 0.0105(6)
O4 0.0774(12) 0.0568(11) 0.0505(10) -0.0025(9) 0.0147(9) 0.0053(8)
O5 0.0657(10) 0.0453(9) 0.0558(10) -0.0021(8) 0.0123(8) 0.0066(8)
O6 0.0633(10) 0.0619(10) 0.0387(9) -0.0138(8) 0.0074(8) -0.0046(7)
O7 0.0370(8) 0.0686(11) 0.0468(9) 0.0026(7) 0.0043(7) 0.0063(8)
P1 0.0402(3) 0.0448(3) 0.0369(3) -0.0021(2) 0.0060(2) 0.0002(2)

loop_
_atom_type_symbol
_atom_type_description
_atom_type_scat_dispersion_real
_atom_type_scat_dispersion_imag
_atom_type_scat_source
C C 0.0033 0.0016 'International Tables Vol C Tables 4.2.6.8 and 6.1.1.4'
H H 0.0000 0.0000 'International Tables Vol C Tables 4.2.6.8 and 6.1.1.4'
O O 0.0106 0.0060 'International Tables Vol C Tables 4.2.6.8 and 6.1.1.4'
P P 0.1023 0.0942 'International Tables Vol C Tables 4.2.6.8 and 6.1.1.4'
Cl Cl 0.1484 0.1585 'International Tables Vol C Tables 4.2.6.8 and 6.1.1.4'

loop_
_geom_angle_atom_site_label_1
_geom_angle_atom_site_label_2
_geom_angle_atom_site_label_3
_geom_angle_site_symmetry_1
_geom_angle_site_symmetry_3
_geom_angle
_geom_angle_publ_flag
C2 C1 C6 . . 121.6(2) ?
C2 C1 Cl1 . . 118.84(19) ?
C6 C1 Cl1 . . 119.56(19) ?
C1 C2 C3 . . 118.9(2) ?
C1 C2 H2 . . 120.5 ?
C3 C2 H2 . . 120.5 ?
C2 C3 C4 . . 121.3(2) ?
C2 C3 Cl2 . . 119.57(18) ?
C4 C3 Cl2 . . 119.15(18) ?
O1 C4 C5 . . 125.83(19) ?
O1 C4 C3 . . 115.91(19) ?
C5 C4 C3 . . 118.3(2) ?
C4 C5 C6 . . 121.2(2) ?
C4 C5 H5 . . 119.4 ?
C6 C5 H5 . . 119.4 ?
C1 C6 C5 . . 118.7(2) ?
C1 C6 H6 . . 120.6 ?
C5 C6 H6 . . 120.6 ?
O1 C7 C8 . . 111.83(16) ?
O1 C7 H7A . . 109.2 ?
C8 C7 H7A . . 109.2 ?
O1 C7 H7B . . 109.2 ?
C8 C7 H7B . . 109.2 ?
H7A C7 H7B . . 107.9 ?
O2 C8 O3 . . 125.38(18) ?
O2 C8 C7 . . 124.74(19) ?
O3 C8 C7 . . 109.87(17) ?
O3 C9 C10 . . 111.03(15) ?
O3 C9 P1 . . 105.95(13) ?
C10 C9 P1 . . 114.39(14) ?
O3 C9 H9 . . 108.4 ?
C10 C9 H9 . . 108.4 ?
P1 C9 H9 . . 108.4 ?
C11 C10 O4 . . 110.8(2) ?
C11 C10 C9 . . 128.6(2) ?
O4 C10 C9 . . 120.50(19) ?
C10 C11 C12 . . 106.2(2) ?
C10 C11 H11 . . 126.9 ?
C12 C11 H11 . . 126.9 ?
C13 C12 C11 . . 107.3(2) ?
C13 C12 H12 . . 126.3 ?
C11 C12 H12 . . 126.3 ?
C12 C13 O4 . . 109.7(2) ?
C12 C13 H13 . . 125.1 ?
O4 C13 H13 . . 125.1 ?
O6 C14 H14A . . 109.5 ?
O6 C14 H14B . . 109.5 ?
H14A C14 H14B . . 109.5 ?
O6 C14 H14C . . 109.5 ?
H14A C14 H14C . . 109.5 ?
H14B C14 H14C . . 109.5 ?
O7 C15 H15A . . 109.5 ?
O7 C15 H15B . . 109.5 ?
H15A C15 H15B . . 109.5 ?
O7 C15 H15C . . 109.5 ?
H15A C15 H15C . . 109.5 ?
H15B C15 H15C . . 109.5 ?
C4 O1 C7 . . 117.64(16) ?
C8 O3 C9 . . 116.97(15) ?
C10 O4 C13 . . 105.9(2) ?
C14 O6 P1 . . 125.73(16) ?
C15 O7 P1 . . 121.16(16) ?
O5 P1 O6 . . 112.02(9) ?
O5 P1 O7 . . 116.52(10) ?
O6 P1 O7 . . 104.26(9) ?
O5 P1 C9 . . 114.57(9) ?
O6 P1 C9 . . 105.17(9) ?
O7 P1 C9 . . 103.06(9) ?

loop_
_geom_bond_atom_site_label_1
_geom_bond_atom_site_label_2
_geom_bond_site_symmetry_2
_geom_bond_distance
_geom_bond_publ_flag
C1 C2 . 1.370(3) ?
C1 C6 . 1.377(3) ?
C1 Cl1 . 1.742(2) ?
C2 C3 . 1.382(3) ?
C2 H2 . 0.9300 ?
C3 C4 . 1.389(3) ?
C3 Cl2 . 1.732(2) ?
C4 O1 . 1.367(2) ?
C4 C5 . 1.384(3) ?
C5 C6 . 1.386(3) ?
C5 H5 . 0.9300 ?
C6 H6 . 0.9300 ?
C7 O1 . 1.415(2) ?
C7 C8 . 1.509(3) ?
C7 H7A . 0.9700 ?
C7 H7B . 0.9700 ?
C8 O2 . 1.194(2) ?
C8 O3 . 1.333(2) ?
C9 O3 . 1.468(2) ?
C9 C10 . 1.475(3) ?
C9 P1 . 1.822(2) ?
C9 H9 . 0.9800 ?
C10 C11 . 1.328(3) ?
C10 O4 . 1.353(2) ?
C11 C12 . 1.419(3) ?
C11 H11 . 0.9300 ?
C12 C13 . 1.317(4) ?
C12 H12 . 0.9300 ?
C13 O4 . 1.380(3) ?
C13 H13 . 0.9300 ?
C14 O6 . 1.438(3) ?
C14 H14A . 0.9600 ?
C14 H14B . 0.9600 ?
C14 H14C . 0.9600 ?
C15 O7 . 1.444(3) ?
C15 H15A . 0.9600 ?
C15 H15B . 0.9600 ?
C15 H15C . 0.9600 ?
O5 P1 . 1.4548(16) ?
O6 P1 . 1.5591(17) ?
O7 P1 . 1.5749(16) ?

loop_
_geom_hbond_atom_site_label_D
_geom_hbond_atom_site_label_H
_geom_hbond_atom_site_label_A
_geom_hbond_site_symmetry_A
_geom_hbond_distance_DH
_geom_hbond_distance_HA
_geom_hbond_distance_DA
_geom_hbond_angle_DHA
C6 H6 O5 4_565 0.93 2.50 3.322(3) 147.5
C9 H9 O2 3_766 0.98 2.35 3.270(2) 156.9
C14 H14B O5 4_565 0.96 2.44 3.379(3) 164.7

loop_
_geom_torsion_atom_site_label_1
_geom_torsion_atom_site_label_2
_geom_torsion_atom_site_label_3
_geom_torsion_atom_site_label_4
_geom_torsion_site_symmetry_1
_geom_torsion_site_symmetry_2
_geom_torsion_site_symmetry_3
_geom_torsion_site_symmetry_4
_geom_torsion
_geom_torsion_publ_flag
C6 C1 C2 C3 . . . . 0.0(4) ?
Cl1 C1 C2 C3 . . . . -179.22(19) ?
C1 C2 C3 C4 . . . . 0.2(4) ?
C1 C2 C3 Cl2 . . . . 179.42(19) ?
C2 C3 C4 O1 . . . . 179.2(2) ?
Cl2 C3 C4 O1 . . . . 0.0(3) ?
C2 C3 C4 C5 . . . . -0.6(3) ?
Cl2 C3 C4 C5 . . . . -179.82(16) ?
O1 C4 C5 C6 . . . . -178.97(19) ?
C3 C4 C5 C6 . . . . 0.8(3) ?
C2 C1 C6 C5 . . . . 0.2(4) ?
Cl1 C1 C6 C5 . . . . 179.39(16) ?
C4 C5 C6 C1 . . . . -0.6(3) ?
O1 C7 C8 O2 . . . . 14.4(3) ?
O1 C7 C8 O3 . . . . -164.71(17) ?
O3 C9 C10 C11 . . . . -121.5(2) ?
P1 C9 C10 C11 . . . . 118.6(2) ?
O3 C9 C10 O4 . . . . 61.2(2) ?
P1 C9 C10 O4 . . . . -58.7(2) ?
O4 C10 C11 C12 . . . . 0.6(3) ?
C9 C10 C11 C12 . . . . -176.9(2) ?
C10 C11 C12 C13 . . . . -0.6(3) ?
C11 C12 C13 O4 . . . . 0.4(3) ?
C5 C4 O1 C7 . . . . -4.5(3) ?
C3 C4 O1 C7 . . . . 175.69(18) ?
C8 C7 O1 C4 . . . . 71.0(2) ?
O2 C8 O3 C9 . . . . -2.4(3) ?
C7 C8 O3 C9 . . . . 176.68(16) ?
C10 C9 O3 C8 . . . . 119.82(19) ?
P1 C9 O3 C8 . . . . -115.43(16) ?
C11 C10 O4 C13 . . . . -0.4(3) ?
C9 C10 O4 C13 . . . . 177.36(19) ?
C12 C13 O4 C10 . . . . 0.0(3) ?
C14 O6 P1 O5 . . . . -163.4(2) ?
C14 O6 P1 O7 . . . . -36.6(2) ?
C14 O6 P1 C9 . . . . 71.5(2) ?
C15 O7 P1 O5 . . . . -36.0(2) ?
C15 O7 P1 O6 . . . . -160.0(2) ?
C15 O7 P1 C9 . . . . 90.4(2) ?
O3 C9 P1 O5 . . . . -57.93(15) ?
C10 C9 P1 O5 . . . . 64.71(17) ?
O3 C9 P1 O6 . . . . 65.52(14) ?
C10 C9 P1 O6 . . . . -171.84(14) ?
O3 C9 P1 O7 . . . . 174.48(12) ?
C10 C9 P1 O7 . . . . -62.88(16) ?
